data_1536721
loop_
_publ_author_name
'Wurth, A.'
'Loehken, A.'
'Mewis, A.'

_publ_section_title
;
 Synthese und Kristallstrukturen ternaerer Phosphide und Arsenide des
 Rhodiums und Iridiums
;
_journal_name_full 'Zeitschrift fuer Anorganische und Allgemeine Chemie'
_journal_page_first 661
_journal_page_last 666
_journal_volume 628
_journal_year 2002
_chemical_formula_sum 'Ca6 P19 Rh30'
_chemical_name_systematic 'Ca6 Rh30 P19'
_space_group_IT_number 176
_symmetry_space_group_name_Hall '-P 6c'
_symmetry_space_group_name_H-M 'P 63/m'
_cell_angle_alpha 90
_cell_angle_beta 90
_cell_angle_gamma 120
_cell_formula_units_Z 1
_cell_length_a 15.532
_cell_length_b 15.532
_cell_length_c 3.784
_cell_volume 790.563
_citation_journal_id_ASTM ZAACAB
_cod_data_source_file Wurth_ZAACAB_2002_398.cif
_cod_data_source_block Ca6P19Rh30
_cod_database_code 1536721

loop_
_symmetry_equiv_pos_as_xyz
x,y,z
x-y,x,z+1/2
-y,x-y,z
-x,-y,z+1/2
-x+y,-x,z
y,-x+y,z+1/2
-x,-y,-z
-x+y,-x,-z-1/2
y,-x+y,-z
x,y,-z-1/2
x-y,x,-z
-y,x-y,-z-1/2

loop_
_atom_site_label
_atom_site_type_symbol
_atom_site_fract_x
_atom_site_fract_y
_atom_site_fract_z
_atom_site_occupancy
_atom_site_U_iso_or_equiv
Ca1 Ca 0.39374 0.09637 0.25 1 0.0
Rh4 Rh 0.15557 0.41625 0.25 1 0.0
P1 P 0.45175 0.76932 0.25 1 0.0
Rh2 Rh 0.46445 0.92593 0.25 1 0.0
P4 P 0 0 0.103 0.25 0.0
P2 P 0.14142 0.25824 0.25 1 0.0
Rh3 Rh 0.27649 0.22838 0.25 1 0.0
Rh5 Rh 0.14826 0.0221 0.25 1 0.0
Rh1 Rh 0.65139 0.22352 0.25 1 0.0
P3 P 0.43222 0.37108 0.25 1 0.0
